data_1010767
loop_
_publ_author_name
'Peacock, M A'
'Berry, L G'

_publ_section_title
;
Roentgenographic observations on ore minerals
;
_journal_coden_ASTM UTSGAL
_journal_name_full
;
University of Toronto Studies, Geological Series
;
_journal_page_first 47
_journal_page_last 69
_journal_volume 44
_journal_year 1940
_chemical_compound_source 'from Schubkau, Schemnitz, Hunqury'
_chemical_formula_structural 'Bi2 Te2 S'
_chemical_formula_sum 'Bi2 S Te2'
_chemical_name_mineral Tetradymite
_chemical_name_systematic 'Bismuth ditelluride sulfide'
_cod_database_code 1010767

loop_
_atom_site_label
_atom_site_fract_x
_atom_site_fract_y
_atom_site_fract_z
? ? ? ?
